data_7105020
loop_
_publ_author_name
'Szymczak, Nathaniel K'
'Berben, Louise A'
'Peters, Jonas C'

_publ_section_title
;
 Redox rich dicobalt macrocycles as templates for multi-electron
 transformations.
;
_journal_issue 44
_journal_name_full 'Chemical communications (Cambridge, England)'
_journal_page_first 6729
_journal_page_last 6731
_journal_paper_doi 10.1039/b913946j
_journal_year 2009
_chemical_formula_sum 'C22 H26 B4 Co2 F12 N12 O4'
_chemical_formula_weight 911.65
_chemical_name_systematic
;
?
;
_space_group_IT_number 62
_symmetry_cell_setting orthorhombic
_symmetry_space_group_name_Hall '-P 2ac 2n'
_symmetry_space_group_name_H-M 'P n m a'
_atom_sites_solution_hydrogens geom
_atom_sites_solution_primary direct
_atom_sites_solution_secondary difmap
_audit_creation_method SHELXL-97
_cell_angle_alpha 90.00
_cell_angle_beta 90.00
_cell_angle_gamma 90.00
_cell_formula_units_Z 4
_cell_length_a 15.033(3)
_cell_length_b 20.805(4)
_cell_length_c 11.395(2)
_cell_measurement_reflns_used 9000
_cell_measurement_temperature 293(2)
_cell_measurement_theta_max 28.5
_cell_measurement_theta_min 2.83
_cell_volume 3564.0(12)
_computing_structure_refinement 'SHELXL-97 (Sheldrick, 1997)'
_computing_structure_solution 'SHELXS-97 (Sheldrick, 1990)'
_diffrn_ambient_temperature 293(2)
_diffrn_measured_fraction_theta_full 0.975
_diffrn_measured_fraction_theta_max 0.975
_diffrn_measurement_device_type 'Bruker P4'
_diffrn_measurement_method 'phi and omega scans'
_diffrn_radiation_monochromator graphite
_diffrn_radiation_source 'fine-focus sealed tube'
_diffrn_radiation_type MoK\a
_diffrn_radiation_wavelength 0.71073
_diffrn_reflns_av_R_equivalents 0.0550
_diffrn_reflns_av_sigmaI/netI 0.0376
_diffrn_reflns_limit_h_max 20
_diffrn_reflns_limit_h_min -17
_diffrn_reflns_limit_k_max 27
_diffrn_reflns_limit_k_min -24
_diffrn_reflns_limit_l_max 15
_diffrn_reflns_limit_l_min -15
_diffrn_reflns_number 32921
_diffrn_reflns_theta_full 29.57
_diffrn_reflns_theta_max 29.57
_diffrn_reflns_theta_min 1.96
_exptl_absorpt_coefficient_mu 1.044
_exptl_absorpt_correction_T_max 0.85
_exptl_absorpt_correction_T_min 0.8
_exptl_absorpt_correction_type multi-scan
_exptl_absorpt_process_details 'Blessing, Acta. Cryst.'
_exptl_crystal_colour brown
_exptl_crystal_density_diffrn 1.699
_exptl_crystal_density_method 'not measured'
_exptl_crystal_description block
_exptl_crystal_F_000 1824
_exptl_crystal_size_max 0.2
_exptl_crystal_size_mid 0.2
_exptl_crystal_size_min 0.15
_refine_diff_density_max 0.878
_refine_diff_density_min -0.497
_refine_diff_density_rms 0.098
_refine_ls_extinction_method none
_refine_ls_goodness_of_fit_ref 1.040
_refine_ls_hydrogen_treatment none
_refine_ls_matrix_type full
_refine_ls_number_parameters 304
_refine_ls_number_reflns 5000
_refine_ls_number_restraints 0
_refine_ls_restrained_S_all 1.040
_refine_ls_R_factor_all 0.0788
_refine_ls_R_factor_gt 0.0504
_refine_ls_shift/su_max 0.001
_refine_ls_shift/su_mean 0.000
_refine_ls_structure_factor_coef Fsqd
_refine_ls_weighting_details 'calc w=1/[\s^2^(Fo^2^)+(0.0821P)^2^+3.2671P] where P=(Fo^2^+2Fc^2^)/3'
_refine_ls_weighting_scheme calc
_refine_ls_wR_factor_gt 0.1336
_refine_ls_wR_factor_ref 0.1557
_reflns_number_gt 3485
_reflns_number_total 5000
_reflns_threshold_expression >2sigma(I)
_cod_data_source_file b913946j.txt
_cod_data_source_block nks3-55d
_cod_original_sg_symbol_H-M Pnma
_cod_database_code 7105020

loop_
_symmetry_equiv_pos_as_xyz
'x, y, z'
'-x+1/2, -y, z+1/2'
'-x, y+1/2, -z'
'x+1/2, -y+1/2, -z+1/2'
'-x, -y, -z'
'x-1/2, y, -z-1/2'
'x, -y-1/2, z'
'-x-1/2, y-1/2, z-1/2'

loop_
_atom_site_label
_atom_site_type_symbol
_atom_site_fract_x
_atom_site_fract_y
_atom_site_fract_z
_atom_site_U_iso_or_equiv
_atom_site_adp_type
_atom_site_occupancy
_atom_site_symmetry_multiplicity
_atom_site_calc_flag
_atom_site_refinement_flags
_atom_site_disorder_assembly
_atom_site_disorder_group
Co1 Co 0.11626(2) 0.509362(19) 0.56005(3) 0.02562(13) Uani 1 1 d . . .
C1 C 0.1215(2) 0.61646(16) 0.7008(3) 0.0393(7) Uani 1 1 d . . .
H1 H 0.1420 0.6477 0.7525 0.047 Uiso 1 1 calc R . .
C2 C 0.2175(2) 0.40757(15) 0.4860(3) 0.0338(6) Uani 1 1 d . . .
H2 H 0.2652 0.3794 0.4785 0.041 Uiso 1 1 calc R . .
C3 C -0.0316(2) 0.66211(17) 0.6867(4) 0.0509(9) Uani 1 1 d . . .
H3 H -0.0173 0.6957 0.7372 0.061 Uiso 1 1 calc R . .
C4 C 0.1143(2) 0.34289(16) 0.3613(3) 0.0442(8) Uani 1 1 d . . .
H4 H 0.1577 0.3120 0.3469 0.053 Uiso 1 1 calc R . .
C5 C 0.0308(2) 0.61526(15) 0.6577(3) 0.0369(7) Uani 1 1 d . . .
C6 C 0.13152(19) 0.39560(15) 0.4326(3) 0.0326(6) Uani 1 1 d . . .
C7 C 0.1727(2) 0.60722(16) 0.3500(3) 0.0390(7) Uani 1 1 d . . .
C8 C 0.04560(19) 0.42610(15) 0.7854(3) 0.0343(6) Uani 1 1 d . . .
C9 C 0.2101(4) 0.6588(2) 0.2781(4) 0.0806(17) Uani 1 1 d . . .
H9A H 0.1674 0.6929 0.2708 0.121 Uiso 1 1 calc R . .
H9B H 0.2244 0.6424 0.2016 0.121 Uiso 1 1 calc R . .
H9C H 0.2631 0.6750 0.3146 0.121 Uiso 1 1 calc R . .
C10 C 0.0030(2) 0.38899(19) 0.8785(3) 0.0451(8) Uani 1 1 d . . .
H10A H -0.0566 0.4043 0.8899 0.068 Uiso 1 1 calc R . .
H10B H 0.0361 0.3939 0.9500 0.068 Uiso 1 1 calc R . .
H10C H 0.0015 0.3444 0.8567 0.068 Uiso 1 1 calc R . .
N1 N 0.17130(16) 0.57093(12) 0.6619(2) 0.0324(5) Uani 1 1 d . . .
N2 N 0.01212(15) 0.56526(11) 0.5864(2) 0.0269(5) Uani 1 1 d . . .
N3 N 0.06940(15) 0.44041(11) 0.4574(2) 0.0265(5) Uani 1 1 d . . .
N4 N 0.22265(15) 0.45985(13) 0.5441(2) 0.0310(5) Uani 1 1 d . . .
N5 N 0.14551(18) 0.56824(13) 0.4079(2) 0.0345(5) Uani 1 1 d . . .
N6 N 0.07767(16) 0.45393(12) 0.7115(2) 0.0326(5) Uani 1 1 d . . .
O1 O 0.30153(14) 0.47083(12) 0.5992(2) 0.0396(5) Uani 1 1 d . . .
O2 O 0.25505(14) 0.56880(11) 0.70580(19) 0.0400(5) Uani 1 1 d . . .
B1 B 0.3211(2) 0.5390(2) 0.6253(3) 0.0418(8) Uani 1 1 d . . .
F1 F 0.32455(13) 0.57444(11) 0.52273(19) 0.0515(5) Uani 1 1 d . . .
F2 F 0.40056(12) 0.53880(12) 0.68409(19) 0.0527(5) Uani 1 1 d . . .
B2 B 0.4287(5) 0.7500 0.1555(6) 0.0573(16) Uani 1 2 d S . .
F3 F 0.3981(3) 0.7500 0.2685(4) 0.0921(13) Uani 1 2 d S . .
F4 F 0.4697(5) 0.6942(2) 0.1220(4) 0.1101(18) Uani 0.75 1 d P . .
F4A F 0.3877(14) 0.7118(11) 0.0906(19) 0.129(6) Uiso 0.25 1 d P . .
F5 F 0.3588(13) 0.7500 0.0694(13) 0.049(4) Uani 0.25 2 d SP . .
F5A F 0.5267(15) 0.7500 0.206(2) 0.184(16) Uani 0.25 2 d SP . .
F5B F 0.3401(17) 0.7298(12) 0.096(2) 0.052(7) Uiso 0.13 1 d P . .
F5C F 0.5046(13) 0.7171(11) 0.1587(17) 0.043(4) Uiso 0.13 1 d P . .
B3 B 0.1279(3) 0.7500 0.9422(4) 0.0347(10) Uani 1 2 d S . .
F6 F 0.2005(2) 0.7500 0.8625(3) 0.0653(9) Uani 1 2 d S . .
F7 F 0.1180(3) 0.6863(2) 0.9617(4) 0.0504(10) Uani 0.50 1 d P . .
F8 F 0.1428(4) 0.7163(3) 1.0416(5) 0.0831(19) Uani 0.50 1 d P . .
F9 F 0.0512(3) 0.7280(2) 0.8885(4) 0.0625(14) Uani 0.50 1 d P . .
N13 N 0.1658(6) 0.7500 0.5759(6) 0.090(2) Uani 1 2 d S . .
C13 C 0.2439(5) 0.7500 0.5633(5) 0.0634(16) Uani 1 2 d S . .
C14 C 0.3359(5) 0.7500 0.5481(7) 0.081(2) Uani 1 2 d S . .
H14A H 0.3589 0.7921 0.5646 0.122 Uiso 0.50 1 calc PR . .
H14B H 0.3498 0.7385 0.4687 0.122 Uiso 0.50 1 calc PR . .
H14C H 0.3623 0.7194 0.6008 0.122 Uiso 0.50 1 calc PR . .

loop_
_atom_site_aniso_label
_atom_site_aniso_U_11
_atom_site_aniso_U_22
_atom_site_aniso_U_33
_atom_site_aniso_U_23
_atom_site_aniso_U_13
_atom_site_aniso_U_12
Co1 0.0276(2) 0.0218(2) 0.0275(2) 0.00068(14) 0.00299(14) 0.00141(14)
C1 0.0388(16) 0.0311(18) 0.0480(18) -0.0114(14) -0.0003(13) -0.0031(12)
C2 0.0317(14) 0.0303(17) 0.0395(15) 0.0010(12) 0.0019(11) 0.0091(12)
C3 0.0425(17) 0.0293(19) 0.081(3) -0.0199(17) 0.0030(17) 0.0018(14)
C4 0.0405(17) 0.0253(18) 0.067(2) -0.0106(15) 0.0072(15) 0.0054(13)
C5 0.0384(15) 0.0264(17) 0.0458(17) -0.0074(13) 0.0045(13) -0.0016(12)
C6 0.0341(15) 0.0236(16) 0.0402(16) 0.0025(12) 0.0063(12) 0.0045(11)
C7 0.0491(18) 0.0342(18) 0.0337(15) 0.0020(13) -0.0046(13) -0.0089(14)
C8 0.0321(14) 0.0357(18) 0.0351(15) -0.0003(12) 0.0016(11) 0.0046(12)
C9 0.148(5) 0.052(3) 0.043(2) 0.0104(19) 0.000(3) -0.046(3)
C10 0.0393(17) 0.052(2) 0.0439(18) 0.0105(15) 0.0045(14) -0.0049(15)
N1 0.0312(12) 0.0300(14) 0.0361(13) -0.0019(10) 0.0002(9) -0.0024(10)
N2 0.0290(11) 0.0188(12) 0.0329(12) 0.0008(9) 0.0042(9) -0.0003(9)
N3 0.0311(11) 0.0165(12) 0.0317(11) 0.0019(8) 0.0038(9) 0.0017(9)
N4 0.0273(11) 0.0321(15) 0.0335(12) 0.0025(10) 0.0019(9) 0.0040(10)
N5 0.0382(13) 0.0285(14) 0.0368(13) 0.0042(10) 0.0033(11) 0.0015(11)
N6 0.0340(12) 0.0304(14) 0.0333(12) 0.0036(10) 0.0048(10) 0.0045(10)
O1 0.0306(10) 0.0432(14) 0.0449(12) -0.0033(10) -0.0053(9) 0.0057(9)
O2 0.0323(10) 0.0480(14) 0.0396(12) -0.0073(10) -0.0056(9) 0.0010(9)
B1 0.0334(17) 0.051(2) 0.0408(19) -0.0007(17) 0.0000(14) 0.0001(16)
F1 0.0401(11) 0.0622(15) 0.0522(12) 0.0083(10) 0.0020(9) -0.0079(9)
F2 0.0368(10) 0.0657(15) 0.0556(12) -0.0084(11) -0.0073(9) 0.0013(9)
B2 0.076(5) 0.044(4) 0.052(4) 0.000 -0.016(3) 0.000
F3 0.100(3) 0.114(4) 0.063(2) 0.000 0.000(2) 0.000
F4 0.198(6) 0.048(3) 0.085(3) -0.013(2) -0.017(3) 0.029(3)
F5 0.048(8) 0.079(13) 0.019(6) 0.000 -0.013(6) 0.000
F5A 0.075(14) 0.38(5) 0.092(17) 0.000 -0.031(12) 0.000
B3 0.043(3) 0.028(3) 0.033(2) 0.000 -0.005(2) 0.000
F6 0.0512(18) 0.090(3) 0.0543(19) 0.000 0.0070(14) 0.000
F7 0.058(3) 0.022(2) 0.072(3) 0.0091(19) 0.014(2) 0.0044(17)
F8 0.071(3) 0.100(5) 0.078(4) 0.061(3) -0.020(3) -0.013(3)
F9 0.056(2) 0.065(4) 0.066(3) -0.016(2) -0.018(2) -0.0128(19)
N13 0.115(6) 0.075(5) 0.080(4) 0.000 0.013(4) 0.000
C13 0.076(4) 0.063(4) 0.052(3) 0.000 0.007(3) 0.000
C14 0.079(5) 0.085(6) 0.080(5) 0.000 -0.024(4) 0.000

loop_
_atom_type_symbol
_atom_type_description
_atom_type_scat_dispersion_real
_atom_type_scat_dispersion_imag
_atom_type_scat_source
C C 0.0033 0.0016 'International Tables Vol C Tables 4.2.6.8 and 6.1.1.4'
H H 0.0000 0.0000 'International Tables Vol C Tables 4.2.6.8 and 6.1.1.4'
B B 0.0013 0.0007 'International Tables Vol C Tables 4.2.6.8 and 6.1.1.4'
N N 0.0061 0.0033 'International Tables Vol C Tables 4.2.6.8 and 6.1.1.4'
O O 0.0106 0.0060 'International Tables Vol C Tables 4.2.6.8 and 6.1.1.4'
F F 0.0171 0.0103 'International Tables Vol C Tables 4.2.6.8 and 6.1.1.4'
Co Co 0.3494 0.9721 'International Tables Vol C Tables 4.2.6.8 and 6.1.1.4'

loop_
_geom_angle_atom_site_label_1
_geom_angle_atom_site_label_2
_geom_angle_atom_site_label_3
_geom_angle
_geom_angle_site_symmetry_1
_geom_angle_site_symmetry_3
_geom_angle_publ_flag
N4 Co1 N1 93.24(11) . . ?
N4 Co1 N2 174.96(10) . . ?
N1 Co1 N2 81.74(10) . . ?
N4 Co1 N3 81.44(10) . . ?
N1 Co1 N3 174.52(10) . . ?
N2 Co1 N3 103.57(10) . . ?
N4 Co1 N6 90.74(10) . . ?
N1 Co1 N6 89.36(10) . . ?
N2 Co1 N6 88.84(9) . . ?
N3 Co1 N6 89.39(10) . . ?
N4 Co1 N5 93.37(10) . . ?
N1 Co1 N5 91.11(11) . . ?
N2 Co1 N5 87.12(10) . . ?
N3 Co1 N5 90.53(10) . . ?
N6 Co1 N5 175.83(10) . . ?
N1 C1 C5 114.8(3) . . ?
N4 C2 C6 114.7(3) . . ?
C4 C3 C5 117.8(3) 5_566 . ?
C3 C4 C6 117.8(3) 5_566 . ?
N2 C5 C3 122.8(3) . . ?
N2 C5 C1 114.4(3) . . ?
C3 C5 C1 122.8(3) . . ?
N3 C6 C4 122.6(3) . . ?
N3 C6 C2 114.2(3) . . ?
C4 C6 C2 123.2(3) . . ?
N5 C7 C9 178.0(4) . . ?
N6 C8 C10 178.4(4) . . ?
C1 N1 O2 116.0(3) . . ?
C1 N1 Co1 116.7(2) . . ?
O2 N1 Co1 127.05(19) . . ?
N3 N2 C5 119.1(2) 5_566 . ?
N3 N2 Co1 128.47(18) 5_566 . ?
C5 N2 Co1 112.41(19) . . ?
N2 N3 C6 119.9(2) 5_566 . ?
N2 N3 Co1 127.92(18) 5_566 . ?
C6 N3 Co1 112.2(2) . . ?
C2 N4 O1 115.8(2) . . ?
C2 N4 Co1 117.3(2) . . ?
O1 N4 Co1 126.50(19) . . ?
C7 N5 Co1 162.2(3) . . ?
C8 N6 Co1 170.3(2) . . ?
N4 O1 B1 115.3(2) . . ?
N1 O2 B1 114.0(2) . . ?
F2 B1 F1 112.5(3) . . ?
F2 B1 O1 105.6(3) . . ?
F1 B1 O1 110.5(3) . . ?
F2 B1 O2 106.3(3) . . ?
F1 B1 O2 108.9(3) . . ?
O1 B1 O2 113.0(3) . . ?
F4A B2 F4A 79(2) 7_575 . ?
F4A B2 F5C 96.4(13) 7_575 7_575 ?
F4A B2 F5C 140.0(14) . 7_575 ?
F4A B2 F5C 140.0(14) 7_575 . ?
F4A B2 F5C 96.4(13) . . ?
F5C B2 F5C 61.8(19) 7_575 . ?
F4A B2 F3 113.1(11) 7_575 . ?
F4A B2 F3 113.1(11) . . ?
F5C B2 F3 105.2(10) 7_575 . ?
F5C B2 F3 105.2(10) . . ?
F4A B2 F4 61.1(10) 7_575 7_575 ?
F4A B2 F4 126.7(12) . 7_575 ?
F5C B2 F4 35.5(9) 7_575 7_575 ?
F5C B2 F4 93.3(11) . 7_575 ?
F3 B2 F4 114.4(4) . 7_575 ?
F4A B2 F4 126.7(12) 7_575 . ?
F4A B2 F4 61.1(10) . . ?
F5C B2 F4 93.3(11) 7_575 . ?
F5C B2 F4 35.5(9) . . ?
F3 B2 F4 114.4(4) . . ?
F4 B2 F4 116.1(8) 7_575 . ?
F4A B2 F5 40.1(11) 7_575 . ?
F4A B2 F5 40.1(11) . . ?
F5C B2 F5 130.2(12) 7_575 . ?
F5C B2 F5 130.2(12) . . ?
F3 B2 F5 113.4(10) . . ?
F4 B2 F5 98.0(6) 7_575 . ?
F4 B2 F5 98.0(6) . . ?
F4A B2 F5B 31.3(14) 7_575 7_575 ?
F4A B2 F5B 59.4(13) . 7_575 ?
F5C B2 F5B 127.5(14) 7_575 7_575 ?
F5C B2 F5B 152.6(13) . 7_575 ?
F3 B2 F5B 97.0(10) . 7_575 ?
F4 B2 F5B 92.0(11) 7_575 7_575 ?
F4 B2 F5B 119.7(10) . 7_575 ?
F5 B2 F5B 22.4(8) . 7_575 ?
F4A B2 F5B 59.4(13) 7_575 . ?
F4A B2 F5B 31.3(14) . . ?
F5C B2 F5B 152.6(13) 7_575 . ?
F5C B2 F5B 127.5(14) . . ?
F3 B2 F5B 97.0(10) . . ?
F4 B2 F5B 119.7(10) 7_575 . ?
F4 B2 F5B 92.0(11) . . ?
F5 B2 F5B 22.4(8) . . ?
F5B B2 F5B 31(2) 7_575 . ?
F4A B2 F5A 132.4(12) 7_575 . ?
F4A B2 F5A 132.4(12) . . ?
F5C B2 F5A 36.0(10) 7_575 . ?
F5C B2 F5A 36.0(10) . . ?
F3 B2 F5A 88.4(10) . . ?
F4 B2 F5A 71.4(6) 7_575 . ?
F4 B2 F5A 71.4(6) . . ?
F5 B2 F5A 158.2(14) . . ?
F5B B2 F5A 163.3(11) 7_575 . ?
F5B B2 F5A 163.3(11) . . ?
F5C F4 F4A 124.4(19) . . ?
F5C F4 B2 69.8(15) . . ?
F4A F4 B2 55.0(9) . . ?
F5C F4 F5A 10.1(18) . . ?
F4A F4 F5A 114.9(11) . . ?
B2 F4 F5A 60.0(7) . . ?
F5B F4A F5 38.7(19) . . ?
F5B F4A B2 95(3) . . ?
F5 F4A B2 80.9(19) . . ?
F5B F4A F4 157(3) . . ?
F5 F4A F4 137(3) . . ?
B2 F4A F4 63.9(10) . . ?
F5B F4A F5B 32(3) . 7_575 ?
F5 F4A F5B 17.7(16) . 7_575 ?
B2 F4A F5B 71.0(16) . 7_575 ?
F4 F4A F5B 134(2) . 7_575 ?
F5B F4A F4A 62(3) . 7_575 ?
F5 F4A F4A 32.0(16) . 7_575 ?
B2 F4A F4A 50.5(11) . 7_575 ?
F4 F4A F4A 106.0(10) . 7_575 ?
F5B F4A F4A 30.6(12) 7_575 7_575 ?
F5B F5 F5B 91(7) 7_575 . ?
F5B F5 F4A 59(3) 7_575 7_575 ?
F5B F5 F4A 134(4) . 7_575 ?
F5B F5 F4A 134(4) 7_575 . ?
F5B F5 F4A 59(3) . . ?
F4A F5 F4A 116(3) 7_575 . ?
F5B F5 B2 90(3) 7_575 . ?
F5B F5 B2 90(3) . . ?
F4A F5 B2 59.1(15) 7_575 . ?
F4A F5 B2 59.1(15) . . ?
F5C F5A F5C 95(3) . 7_575 ?
F5C F5A B2 57.2(18) . . ?
F5C F5A B2 57.2(18) 7_575 . ?
F5C F5A F4 90(2) . 7_575 ?
F5C F5A F4 8.9(15) 7_575 7_575 ?
B2 F5A F4 48.6(6) . 7_575 ?
F5C F5A F4 8.9(15) . . ?
F5C F5A F4 90(2) 7_575 . ?
B2 F5A F4 48.6(6) . . ?
F4 F5A F4 84.3(10) 7_575 . ?
F5 F5B F4A 82(4) . . ?
F5 F5B F5B 45(3) . 7_575 ?
F4A F5B F5B 118(3) . 7_575 ?
F5 F5B F4A 29(3) . 7_575 ?
F4A F5B F4A 87(3) . 7_575 ?
F5B F5B F4A 30.6(12) 7_575 7_575 ?
F5 F5B B2 68(3) . . ?
F4A F5B B2 53(2) . . ?
F5B F5B B2 74.3(10) 7_575 . ?
F4A F5B B2 49.6(12) 7_575 . ?
F4 F5C F5A 161(3) . . ?
F4 F5C B2 74.7(15) . . ?
F5A F5C B2 87(2) . . ?
F4 F5C F5C 125.4(15) . 7_575 ?
F5A F5C F5C 42.7(16) . 7_575 ?
B2 F5C F5C 59.1(10) . 7_575 ?
F8 B3 F8 62.5(7) 7_575 . ?
F8 B3 F7 51.1(3) 7_575 7_575 ?
F8 B3 F7 112.9(6) . 7_575 ?
F8 B3 F7 112.9(6) 7_575 . ?
F8 B3 F7 51.1(3) . . ?
F7 B3 F7 157.1(6) 7_575 . ?
F8 B3 F9 109.7(4) 7_575 7_575 ?
F8 B3 F9 132.9(5) . 7_575 ?
F7 B3 F9 69.9(3) 7_575 7_575 ?
F7 B3 F9 107.8(4) . 7_575 ?
F8 B3 F9 132.9(5) 7_575 . ?
F8 B3 F9 109.7(4) . . ?
F7 B3 F9 107.8(4) 7_575 . ?
F7 B3 F9 69.9(3) . . ?
F9 B3 F9 38.7(4) 7_575 . ?
F8 B3 F6 114.2(4) 7_575 . ?
F8 B3 F6 114.2(4) . . ?
F7 B3 F6 101.0(3) 7_575 . ?
F7 B3 F6 101.0(3) . . ?
F9 B3 F6 110.9(4) 7_575 . ?
F9 B3 F6 110.9(4) . . ?
F8 F7 B3 64.4(4) . . ?
F8 F7 F9 109.0(4) . . ?
B3 F7 F9 56.1(3) . . ?
F7 F8 B3 64.5(3) . . ?
F7 F8 F8 122.4(3) . 7_575 ?
B3 F8 F8 58.8(3) . 7_575 ?
F9 F9 B3 70.6(2) 7_575 . ?
F9 F9 F7 123.5(2) 7_575 . ?
B3 F9 F7 54.1(2) . . ?
N13 C13 C14 179.8(7) . . ?

loop_
_geom_bond_atom_site_label_1
_geom_bond_atom_site_label_2
_geom_bond_distance
_geom_bond_site_symmetry_2
_geom_bond_publ_flag
Co1 N4 1.911(2) . ?
Co1 N1 1.917(2) . ?
Co1 N2 1.973(2) . ?
Co1 N3 1.980(2) . ?
Co1 N6 2.155(2) . ?
Co1 N5 2.168(3) . ?
C1 N1 1.286(4) . ?
C1 C5 1.449(4) . ?
C2 N4 1.276(4) . ?
C2 C6 1.451(4) . ?
C3 C4 1.361(5) 5_566 ?
C3 C5 1.393(4) . ?
C4 C3 1.361(5) 5_566 ?
C4 C6 1.389(5) . ?
C5 N2 1.349(4) . ?
C6 N3 1.350(4) . ?
C7 N5 1.122(4) . ?
C7 C9 1.464(5) . ?
C8 N6 1.130(4) . ?
C8 C10 1.460(4) . ?
N1 O2 1.355(3) . ?
N2 N3 1.329(3) 5_566 ?
N3 N2 1.329(3) 5_566 ?
N4 O1 1.361(3) . ?
O1 B1 1.478(5) . ?
O2 B1 1.488(4) . ?
B1 F2 1.370(4) . ?
B1 F1 1.383(5) . ?
B2 F4A 1.25(2) 7_575 ?
B2 F4A 1.25(2) . ?
B2 F5C 1.33(2) 7_575 ?
B2 F5C 1.33(2) . ?
B2 F3 1.368(8) . ?
B2 F4 1.369(6) 7_575 ?
B2 F4 1.369(6) . ?
B2 F5 1.437(15) . ?
B2 F5B 1.55(3) 7_575 ?
B2 F5B 1.55(3) . ?
B2 F5A 1.58(2) . ?
F4 F5C 0.82(2) . ?
F4 F4A 1.33(2) . ?
F4 F5A 1.731(16) . ?
F4A F5B 0.81(3) . ?
F4A F5 0.94(2) . ?
F4A F5B 1.41(3) 7_575 ?
F4A F4A 1.59(5) 7_575 ?
F5 F5B 0.59(2) 7_575 ?
F5 F5B 0.59(2) . ?
F5 F4A 0.94(2) 7_575 ?
F5A F5C 0.93(2) . ?
F5A F5C 0.93(2) 7_575 ?
F5A F4 1.731(16) 7_575 ?
F5B F5B 0.84(5) 7_575 ?
F5B F4A 1.41(3) 7_575 ?
F5C F5C 1.37(4) 7_575 ?
B3 F8 1.350(6) 7_575 ?
B3 F8 1.350(6) . ?
B3 F7 1.351(4) 7_575 ?
B3 F7 1.351(4) . ?
B3 F9 1.384(6) 7_575 ?
B3 F9 1.384(6) . ?
B3 F6 1.420(6) . ?
F7 F8 1.165(7) . ?
F7 F9 1.566(6) . ?
F8 F8 1.401(14) 7_575 ?
F9 F9 0.917(9) 7_575 ?
N13 C13 1.183(10) . ?
C13 C14 1.394(11) . ?
